data_7214649
loop_
_publ_author_name
'Liu, Mei'
'Liao, Wuping'

_publ_section_title
;
 Bridging calixarene-based {Co4} units into a square or belt with aromatic
 dicarboxylic acids
;
_journal_issue 18
_journal_name_full CrystEngComm
_journal_page_first 5727
_journal_paper_doi 10.1039/c2ce25692d
_journal_volume 14
_journal_year 2012
_chemical_formula_moiety 'C232 H248 Cl4 Co16 N12 O48 S16'
_chemical_formula_sum 'C232 H248 Cl4 Co16 N12 O48 S16'
_chemical_formula_weight 5570.06
_chemical_name_common '((CH3)4N)4 ((Co4Cl(C40H44O4S4))4 (C7NH3O4)8'
_chemical_name_systematic
;
?
;
_space_group_IT_number 139
_symmetry_cell_setting tetragonal
_symmetry_space_group_name_Hall '-I 4 2'
_symmetry_space_group_name_H-M 'I 4/m m m'
_atom_sites_solution_hydrogens geom
_atom_sites_solution_primary direct
_atom_sites_solution_secondary difmap
_audit_creation_method SHELXL-97
_cell_angle_alpha 90.00
_cell_angle_beta 90.00
_cell_angle_gamma 90.00
_cell_formula_units_Z 2
_cell_length_a 30.1467(13)
_cell_length_b 30.1467(13)
_cell_length_c 21.2135(13)
_cell_measurement_reflns_used 5300
_cell_measurement_temperature 100(2)
_cell_measurement_theta_max 28.23
_cell_measurement_theta_min 2.24
_cell_volume 19279.3(17)
_computing_cell_refinement 'Bruker SAINT'
_computing_data_collection 'Bruker SMART'
_computing_data_reduction 'Bruker SAINT'
_computing_molecular_graphics 'Bruker SHELXTL'
_computing_publication_material 'Bruker SHELXTL'
_computing_structure_refinement 'SHELXL-97 (Sheldrick, 2008)'
_computing_structure_solution 'SHELXS-97 (Sheldrick, 2008)'
_diffrn_ambient_temperature 100(2)
_diffrn_measured_fraction_theta_full 0.995
_diffrn_measured_fraction_theta_max 0.995
_diffrn_measurement_device_type 'Bruker APEX CCD'
_diffrn_measurement_method '\w scans'
_diffrn_radiation_monochromator graphite
_diffrn_radiation_source 'fine-focus sealed tube'
_diffrn_radiation_type MoK\a
_diffrn_radiation_wavelength 0.71073
_diffrn_reflns_av_R_equivalents 0.1314
_diffrn_reflns_av_sigmaI/netI 0.0535
_diffrn_reflns_limit_h_max 37
_diffrn_reflns_limit_h_min -37
_diffrn_reflns_limit_k_max 37
_diffrn_reflns_limit_k_min -37
_diffrn_reflns_limit_l_max 25
_diffrn_reflns_limit_l_min -26
_diffrn_reflns_number 83385
_diffrn_reflns_theta_full 25.99
_diffrn_reflns_theta_max 25.99
_diffrn_reflns_theta_min 1.35
_exptl_absorpt_coefficient_mu 0.827
_exptl_absorpt_correction_T_max 0.9219
_exptl_absorpt_correction_T_min 0.8791
_exptl_absorpt_correction_type multi-scan
_exptl_absorpt_process_details sadabs
_exptl_crystal_colour violet
_exptl_crystal_density_diffrn 0.960
_exptl_crystal_density_method 'not measured'
_exptl_crystal_description block
_exptl_crystal_F_000 5384
_exptl_crystal_size_max 0.16
_exptl_crystal_size_mid 0.11
_exptl_crystal_size_min 0.10
_platon_squeeze_details
;
;
_refine_diff_density_max 0.718
_refine_diff_density_min -0.383
_refine_diff_density_rms 0.073
_refine_ls_extinction_method none
_refine_ls_goodness_of_fit_ref 1.060
_refine_ls_hydrogen_treatment constr
_refine_ls_matrix_type full
_refine_ls_number_parameters 188
_refine_ls_number_reflns 5190
_refine_ls_number_restraints 0
_refine_ls_restrained_S_all 1.060
_refine_ls_R_factor_all 0.0823
_refine_ls_R_factor_gt 0.0509
_refine_ls_shift/su_max 0.001
_refine_ls_shift/su_mean 0.000
_refine_ls_structure_factor_coef Fsqd
_refine_ls_weighting_details 'calc w=1/[\s^2^(Fo^2^)+(0.0709P)^2^+2.1111P] where P=(Fo^2^+2Fc^2^)/3'
_refine_ls_weighting_scheme calc
_refine_ls_wR_factor_gt 0.1235
_refine_ls_wR_factor_ref 0.1348
_reflns_number_gt 3894
_reflns_number_total 5190
_reflns_threshold_expression >2sigma(I)
_cod_data_source_file c2ce25692d.txt
_cod_data_source_block CIAC-202
_cod_depositor_comments
;
The following automatic conversions were performed:

'_symmetry_cell_setting' value 'Tetragonal' changed to 'tetragonal'
according to
/usr/data/users/saulius/automatic-downloads/retrospective/RSC/lib/dictionaries/cif_core.dic
dictionary named 'cif_core.dic' version 2.4.2 from 2011-04-26.

Automatic conversion script
Id: cif_fix_values 2281 2013-09-26 08:29:07Z andrius 
;
_cod_original_sg_symbol_H-M 'I 4/m m m '
_cod_database_code 7214649

loop_
_symmetry_equiv_pos_as_xyz
'x, y, z'
'-y, x, z'
'-x, -y, z'
'y, -x, z'
'x, -y, -z'
'y, x, -z'
'-x, y, -z'
'-y, -x, -z'
'x+1/2, y+1/2, z+1/2'
'-y+1/2, x+1/2, z+1/2'
'-x+1/2, -y+1/2, z+1/2'
'y+1/2, -x+1/2, z+1/2'
'x+1/2, -y+1/2, -z+1/2'
'y+1/2, x+1/2, -z+1/2'
'-x+1/2, y+1/2, -z+1/2'
'-y+1/2, -x+1/2, -z+1/2'
'-x, -y, -z'
'y, -x, -z'
'x, y, -z'
'-y, x, -z'
'-x, y, z'
'-y, -x, z'
'x, -y, z'
'y, x, z'
'-x+1/2, -y+1/2, -z+1/2'
'y+1/2, -x+1/2, -z+1/2'
'x+1/2, y+1/2, -z+1/2'
'-y+1/2, x+1/2, -z+1/2'
'-x+1/2, y+1/2, z+1/2'
'-y+1/2, -x+1/2, z+1/2'
'x+1/2, -y+1/2, z+1/2'
'y+1/2, x+1/2, z+1/2'

loop_
_atom_site_label
_atom_site_type_symbol
_atom_site_fract_x
_atom_site_fract_y
_atom_site_fract_z
_atom_site_U_iso_or_equiv
_atom_site_adp_type
_atom_site_occupancy
_atom_site_symmetry_multiplicity
_atom_site_calc_flag
_atom_site_refinement_flags
Co1 Co 0.22899(2) 0.122346(19) 0.5000 0.02184(17) Uani 1 2 d S
Co2 Co 0.177278(13) 0.177278(13) 0.39209(3) 0.02092(17) Uani 1 2 d S
S1 S 0.22381(3) 0.22381(3) 0.32018(5) 0.0234(3) Uani 1 2 d S
S2 S 0.31355(4) 0.12869(4) 0.5000 0.0259(3) Uani 1 2 d S
Cl1 Cl 0.14558(3) 0.14558(3) 0.5000 0.0230(3) Uani 1 4 d S
O1 O 0.23560(6) 0.16859(7) 0.43381(9) 0.0228(5) Uani 1 1 d .
O2 O 0.18197(7) 0.11530(7) 0.35534(10) 0.0254(5) Uani 1 1 d .
O3 O 0.21609(7) 0.07623(7) 0.43236(9) 0.0255(5) Uani 1 1 d .
N1 N 0.19635(12) 0.0000 0.37336(16) 0.0228(8) Uani 1 2 d S
C1 C 0.27360(10) 0.18042(9) 0.40891(14) 0.0213(7) Uani 1 1 d .
C2 C 0.27541(10) 0.20797(11) 0.35581(15) 0.0257(7) Uani 1 1 d .
C3 C 0.31566(11) 0.21844(12) 0.32692(19) 0.0409(9) Uani 1 1 d .
H3 H 0.3159 0.2372 0.2909 0.049 Uiso 1 1 calc R
C4 C 0.35522(12) 0.20196(15) 0.3499(2) 0.0532(12) Uani 1 1 d .
C5 C 0.35403(11) 0.17559(13) 0.40470(17) 0.0413(9) Uani 1 1 d .
H5 H 0.3810 0.1645 0.4218 0.050 Uiso 1 1 calc R
C6 C 0.31444(10) 0.16549(10) 0.43412(15) 0.0267(7) Uani 1 1 d .
C7 C 0.40029(14) 0.2117(2) 0.3172(2) 0.0767(17) Uani 1 1 d .
C8 C 0.39383(15) 0.23066(19) 0.2523(3) 0.094(2) Uani 1 1 d .
H8A H 0.3865 0.2622 0.2556 0.140 Uiso 1 1 calc R
H8B H 0.3696 0.2150 0.2311 0.140 Uiso 1 1 calc R
H8C H 0.4212 0.2272 0.2279 0.140 Uiso 1 1 calc R
C9 C 0.4281(2) 0.2381(3) 0.3586(4) 0.126(3) Uani 1 1 d .
H9A H 0.4568 0.2434 0.3382 0.189 Uiso 1 1 calc R
H9B H 0.4327 0.2222 0.3983 0.189 Uiso 1 1 calc R
H9C H 0.4136 0.2665 0.3671 0.189 Uiso 1 1 calc R
C10 C 0.42520(19) 0.1652(3) 0.3061(3) 0.137(3) Uani 1 1 d .
H10A H 0.4504 0.1697 0.2776 0.205 Uiso 1 1 calc R
H10B H 0.4045 0.1439 0.2873 0.205 Uiso 1 1 calc R
H10C H 0.4359 0.1538 0.3465 0.205 Uiso 1 1 calc R
C11 C 0.19574(10) 0.08017(10) 0.38012(14) 0.0246(7) Uani 1 1 d .
C12 C 0.18666(10) 0.03797(10) 0.34432(15) 0.0258(7) Uani 1 1 d .
C13 C 0.16766(14) 0.03982(12) 0.28480(18) 0.0443(10) Uani 1 1 d .
H13 H 0.1616 0.0675 0.2651 0.053 Uiso 1 1 calc R
C14 C 0.1577(2) 0.0000 0.2549(3) 0.0529(17) Uani 1 2 d S
H14 H 0.1442 0.0000 0.2144 0.063 Uiso 1 2 calc SR

loop_
_atom_site_aniso_label
_atom_site_aniso_U_11
_atom_site_aniso_U_22
_atom_site_aniso_U_33
_atom_site_aniso_U_23
_atom_site_aniso_U_13
_atom_site_aniso_U_12
Co1 0.0286(3) 0.0209(3) 0.0160(3) 0.000 0.000 0.0013(3)
Co2 0.0221(2) 0.0221(2) 0.0186(3) 0.00090(17) 0.00090(17) 0.0015(3)
S1 0.0254(4) 0.0254(4) 0.0193(6) 0.0029(3) 0.0029(3) 0.0046(5)
S2 0.0278(6) 0.0287(6) 0.0212(6) 0.000 0.000 0.0077(5)
Cl1 0.0262(5) 0.0262(5) 0.0166(7) 0.000 0.000 -0.0010(7)
O1 0.0240(11) 0.0232(11) 0.0212(11) 0.0051(9) 0.0009(9) 0.0026(9)
O2 0.0341(13) 0.0226(11) 0.0194(11) 0.0025(9) 0.0014(9) 0.0032(10)
O3 0.0381(13) 0.0229(11) 0.0156(11) 0.0020(9) -0.0027(10) 0.0022(10)
N1 0.027(2) 0.025(2) 0.0161(19) 0.000 0.0018(16) 0.000
C1 0.0235(16) 0.0181(15) 0.0223(16) -0.0021(13) -0.0005(13) -0.0002(13)
C2 0.0248(17) 0.0294(17) 0.0230(17) 0.0034(14) -0.0018(13) 0.0029(14)
C3 0.0255(19) 0.053(2) 0.044(2) 0.0221(19) 0.0010(16) -0.0001(17)
C4 0.025(2) 0.077(3) 0.057(3) 0.027(2) 0.0076(19) 0.001(2)
C5 0.0195(17) 0.064(3) 0.041(2) 0.019(2) 0.0006(15) 0.0055(17)
C6 0.0283(18) 0.0298(18) 0.0221(17) 0.0033(14) -0.0012(13) 0.0003(14)
C7 0.029(2) 0.122(5) 0.079(4) 0.049(3) 0.006(2) -0.002(3)
C8 0.039(3) 0.140(5) 0.101(4) 0.062(4) 0.034(3) 0.004(3)
C9 0.067(4) 0.179(7) 0.134(6) 0.012(5) 0.017(4) -0.056(4)
C10 0.074(4) 0.202(8) 0.134(6) 0.082(6) 0.060(4) 0.066(5)
C11 0.0255(17) 0.0272(17) 0.0213(17) 0.0038(14) 0.0057(13) -0.0032(14)
C12 0.0310(18) 0.0253(17) 0.0211(17) 0.0004(14) -0.0008(14) -0.0011(14)
C13 0.070(3) 0.028(2) 0.035(2) 0.0042(16) -0.018(2) 0.0052(19)
C14 0.093(5) 0.032(3) 0.034(3) 0.000 -0.033(3) 0.000

loop_
_atom_type_symbol
_atom_type_description
_atom_type_scat_dispersion_real
_atom_type_scat_dispersion_imag
_atom_type_scat_source
C C 0.0033 0.0016 'International Tables Vol C Tables 4.2.6.8 and 6.1.1.4'
H H 0.0000 0.0000 'International Tables Vol C Tables 4.2.6.8 and 6.1.1.4'
Cl Cl 0.1484 0.1585 'International Tables Vol C Tables 4.2.6.8 and 6.1.1.4'
Co Co 0.3494 0.9721 'International Tables Vol C Tables 4.2.6.8 and 6.1.1.4'
N N 0.0061 0.0033 'International Tables Vol C Tables 4.2.6.8 and 6.1.1.4'
O O 0.0106 0.0060 'International Tables Vol C Tables 4.2.6.8 and 6.1.1.4'
S S 0.1246 0.1234 'International Tables Vol C Tables 4.2.6.8 and 6.1.1.4'

loop_
_geom_angle_atom_site_label_1
_geom_angle_atom_site_label_2
_geom_angle_atom_site_label_3
_geom_angle
_geom_angle_site_symmetry_1
_geom_angle_site_symmetry_3
O1 Co1 O1 89.83(12) 19_556 .
O1 Co1 O3 90.02(8) 19_556 19_556
O1 Co1 O3 174.70(9) . 19_556
O1 Co1 O3 174.70(9) 19_556 .
O1 Co1 O3 90.02(8) . .
O3 Co1 O3 89.64(11) 19_556 .
O1 Co1 S2 81.23(6) 19_556 .
O1 Co1 S2 81.23(6) . .
O3 Co1 S2 103.98(7) 19_556 .
O3 Co1 S2 103.98(7) . .
O1 Co1 Cl1 84.75(6) 19_556 .
O1 Co1 Cl1 84.75(6) . .
O3 Co1 Cl1 89.96(7) 19_556 .
O3 Co1 Cl1 89.96(7) . .
S2 Co1 Cl1 160.15(5) . .
O1 Co2 O1 92.01(12) 24 .
O1 Co2 O2 174.59(9) 24 .
O1 Co2 O2 89.31(8) . .
O1 Co2 O2 89.31(8) 24 24
O1 Co2 O2 174.59(9) . 24
O2 Co2 O2 88.90(12) . 24
O1 Co2 S1 81.33(6) 24 .
O1 Co2 S1 81.33(6) . .
O2 Co2 S1 104.05(6) . .
O2 Co2 S1 104.05(6) 24 .
O1 Co2 Cl1 83.52(6) 24 .
O1 Co2 Cl1 83.52(6) . .
O2 Co2 Cl1 91.42(6) . .
O2 Co2 Cl1 91.43(6) 24 .
S1 Co2 Cl1 158.12(5) . .
C2 S1 C2 106.5(2) 24 .
C2 S1 Co2 94.60(11) 24 .
C2 S1 Co2 94.59(11) . .
C6 S2 C6 103.1(2) 19_556 .
C6 S2 Co1 93.52(11) 19_556 .
C6 S2 Co1 93.52(11) . .
Co1 Cl1 Co1 121.13(6) . 6_556
Co1 Cl1 Co2 75.53(3) . 19_556
Co1 Cl1 Co2 75.53(3) 6_556 19_556
Co1 Cl1 Co2 75.53(3) . .
Co1 Cl1 Co2 75.53(3) 6_556 .
Co2 Cl1 Co2 118.89(6) 19_556 .
C1 O1 Co2 123.93(18) . .
C1 O1 Co1 124.26(18) . .
Co2 O1 Co1 108.56(10) . .
C11 O2 Co2 129.8(2) . .
C11 O3 Co1 130.0(2) . .
C12 N1 C12 118.4(4) 23 .
O1 C1 C2 121.3(3) . .
O1 C1 C6 121.4(3) . .
C2 C1 C6 117.3(3) . .
C3 C2 C1 121.4(3) . .
C3 C2 S1 120.6(2) . .
C1 C2 S1 117.6(2) . .
C4 C3 C2 121.0(3) . .
C4 C3 H3 119.5 . .
C2 C3 H3 119.5 . .
C3 C4 C5 118.2(3) . .
C3 C4 C7 122.0(4) . .
C5 C4 C7 119.8(3) . .
C6 C5 C4 121.3(3) . .
C6 C5 H5 119.4 . .
C4 C5 H5 119.4 . .
C5 C6 C1 120.7(3) . .
C5 C6 S2 120.3(2) . .
C1 C6 S2 118.7(2) . .
C9 C7 C8 114.8(5) . .
C9 C7 C4 109.8(5) . .
C8 C7 C4 111.5(4) . .
C9 C7 C10 107.3(5) . .
C8 C7 C10 104.9(5) . .
C4 C7 C10 108.1(4) . .
C7 C8 H8A 109.5 . .
C7 C8 H8B 109.5 . .
H8A C8 H8B 109.5 . .
C7 C8 H8C 109.5 . .
H8A C8 H8C 109.5 . .
H8B C8 H8C 109.5 . .
C7 C9 H9A 109.5 . .
C7 C9 H9B 109.5 . .
H9A C9 H9B 109.5 . .
C7 C9 H9C 109.5 . .
H9A C9 H9C 109.5 . .
H9B C9 H9C 109.5 . .
C7 C10 H10A 109.5 . .
C7 C10 H10B 109.5 . .
H10A C10 H10B 109.5 . .
C7 C10 H10C 109.5 . .
H10A C10 H10C 109.5 . .
H10B C10 H10C 109.5 . .
O2 C11 O3 127.2(3) . .
O2 C11 C12 116.2(3) . .
O3 C11 C12 116.6(3) . .
N1 C12 C13 123.1(3) . .
N1 C12 C11 116.9(3) . .
C13 C12 C11 120.0(3) . .
C12 C13 C14 118.0(3) . .
C12 C13 H13 121.0 . .
C14 C13 H13 121.0 . .
C13 C14 C13 119.3(5) . 23
C13 C14 H14 120.3 . .
C13 C14 H14 120.3 23 .

loop_
_geom_bond_atom_site_label_1
_geom_bond_atom_site_label_2
_geom_bond_distance
_geom_bond_site_symmetry_2
Co1 O1 1.989(2) 19_556
Co1 O1 1.989(2) .
Co1 O3 2.035(2) 19_556
Co1 O3 2.035(2) .
Co1 S2 2.5565(13) .
Co1 Cl1 2.6103(9) .
Co2 O1 1.986(2) 24
Co2 O1 1.986(2) .
Co2 O2 2.029(2) .
Co2 O2 2.029(2) 24
Co2 S1 2.5025(12) .
Co2 Cl1 2.6584(10) .
S1 C2 1.794(3) 24
S1 C2 1.794(3) .
S2 C6 1.784(3) 19_556
S2 C6 1.785(3) .
Cl1 Co1 2.6103(9) 6_556
Cl1 Co2 2.6584(10) 19_556
O1 C1 1.311(3) .
O2 C11 1.253(4) .
O3 C11 1.272(4) .
N1 C12 1.332(3) 23
N1 C12 1.332(3) .
C1 C2 1.401(4) .
C1 C6 1.416(4) .
C2 C3 1.396(4) .
C3 C4 1.381(5) .
C3 H3 0.9500 .
C4 C5 1.409(5) .
C4 C7 1.553(5) .
C5 C6 1.381(4) .
C5 H5 0.9500 .
C7 C9 1.451(8) .
C7 C8 1.504(6) .
C7 C10 1.606(8) .
C8 H8A 0.9800 .
C8 H8B 0.9800 .
C8 H8C 0.9800 .
C9 H9A 0.9800 .
C9 H9B 0.9800 .
C9 H9C 0.9800 .
C10 H10A 0.9800 .
C10 H10B 0.9800 .
C10 H10C 0.9800 .
C11 C12 1.507(4) .
C12 C13 1.387(5) .
C13 C14 1.391(4) .
C13 H13 0.9500 .
C14 C13 1.391(4) 23
C14 H14 0.9500 .

loop_
_geom_torsion_atom_site_label_1
_geom_torsion_atom_site_label_2
_geom_torsion_atom_site_label_3
_geom_torsion_atom_site_label_4
_geom_torsion
_geom_torsion_site_symmetry_1
_geom_torsion_site_symmetry_4
O1 Co2 S1 C2 -6.80(12) 24 24
O1 Co2 S1 C2 -100.19(13) . 24
O2 Co2 S1 C2 172.72(12) . 24
O2 Co2 S1 C2 80.29(13) 24 24
Cl1 Co2 S1 C2 -53.49(11) . 24
O1 Co2 S1 C2 100.19(13) 24 .
O1 Co2 S1 C2 6.80(12) . .
O2 Co2 S1 C2 -80.29(13) . .
O2 Co2 S1 C2 -172.72(12) 24 .
Cl1 Co2 S1 C2 53.50(11) . .
O1 Co1 S2 C6 6.08(12) 19_556 19_556
O1 Co1 S2 C6 97.27(12) . 19_556
O3 Co1 S2 C6 -81.74(12) 19_556 19_556
O3 Co1 S2 C6 -174.91(12) . 19_556
Cl1 Co1 S2 C6 51.68(11) . 19_556
O1 Co1 S2 C6 -97.28(12) 19_556 .
O1 Co1 S2 C6 -6.08(12) . .
O3 Co1 S2 C6 174.90(12) 19_556 .
O3 Co1 S2 C6 81.73(12) . .
Cl1 Co1 S2 C6 -51.68(11) . .
O1 Co1 Cl1 Co1 45.16(6) 19_556 6_556
O1 Co1 Cl1 Co1 -45.16(6) . 6_556
O3 Co1 Cl1 Co1 135.18(6) 19_556 6_556
O3 Co1 Cl1 Co1 -135.18(6) . 6_556
S2 Co1 Cl1 Co1 0.0 . 6_556
O1 Co1 Cl1 Co2 -17.63(6) 19_556 19_556
O1 Co1 Cl1 Co2 -107.95(6) . 19_556
O3 Co1 Cl1 Co2 72.39(6) 19_556 19_556
O3 Co1 Cl1 Co2 162.03(6) . 19_556
S2 Co1 Cl1 Co2 -62.79(2) . 19_556
O1 Co1 Cl1 Co2 107.95(6) 19_556 .
O1 Co1 Cl1 Co2 17.63(6) . .
O3 Co1 Cl1 Co2 -162.03(6) 19_556 .
O3 Co1 Cl1 Co2 -72.39(6) . .
S2 Co1 Cl1 Co2 62.79(2) . .
O1 Co2 Cl1 Co1 -110.47(6) 24 .
O1 Co2 Cl1 Co1 -17.70(6) . .
O2 Co2 Cl1 Co1 71.45(6) . .
O2 Co2 Cl1 Co1 160.38(6) 24 .
S1 Co2 Cl1 Co1 -64.08(2) . .
O1 Co2 Cl1 Co1 17.70(6) 24 6_556
O1 Co2 Cl1 Co1 110.47(6) . 6_556
O2 Co2 Cl1 Co1 -160.39(6) . 6_556
O2 Co2 Cl1 Co1 -71.45(6) 24 6_556
S1 Co2 Cl1 Co1 64.08(2) . 6_556
O1 Co2 Cl1 Co2 -46.39(6) 24 19_556
O1 Co2 Cl1 Co2 46.38(6) . 19_556
O2 Co2 Cl1 Co2 135.53(6) . 19_556
O2 Co2 Cl1 Co2 -135.53(6) 24 19_556
S1 Co2 Cl1 Co2 0.0 . 19_556
O1 Co2 O1 C1 -92.4(2) 24 .
O2 Co2 O1 C1 92.9(2) . .
O2 Co2 O1 C1 163.6(8) 24 .
S1 Co2 O1 C1 -11.5(2) . .
Cl1 Co2 O1 C1 -175.6(2) . .
O1 Co2 O1 Co1 107.29(9) 24 .
O2 Co2 O1 Co1 -67.46(10) . .
O2 Co2 O1 Co1 3.2(10) 24 .
S1 Co2 O1 Co1 -171.79(9) . .
Cl1 Co2 O1 Co1 24.05(8) . .
O1 Co1 O1 C1 90.5(2) 19_556 .
O3 Co1 O1 C1 179(100) 19_556 .
O3 Co1 O1 C1 -94.8(2) . .
S2 Co1 O1 C1 9.4(2) . .
Cl1 Co1 O1 C1 175.3(2) . .
O1 Co1 O1 Co2 -109.21(9) 19_556 .
O3 Co1 O1 Co2 -20.8(10) 19_556 .
O3 Co1 O1 Co2 65.49(10) . .
S2 Co1 O1 Co2 169.63(9) . .
Cl1 Co1 O1 Co2 -24.47(8) . .
O1 Co2 O2 C11 -63.6(10) 24 .
O1 Co2 O2 C11 40.5(3) . .
O2 Co2 O2 C11 -134.4(2) 24 .
S1 Co2 O2 C11 121.4(2) . .
Cl1 Co2 O2 C11 -43.0(3) . .
O1 Co1 O3 C11 53.9(10) 19_556 .
O1 Co1 O3 C11 -34.4(3) . .
O3 Co1 O3 C11 140.3(2) 19_556 .
S2 Co1 O3 C11 -115.4(3) . .
Cl1 Co1 O3 C11 50.3(3) . .
Co2 O1 C1 C2 12.5(4) . .
Co1 O1 C1 C2 169.8(2) . .
Co2 O1 C1 C6 -166.8(2) . .
Co1 O1 C1 C6 -9.5(4) . .
O1 C1 C2 C3 -176.1(3) . .
C6 C1 C2 C3 3.3(5) . .
O1 C1 C2 S1 -3.7(4) . .
C6 C1 C2 S1 175.6(2) . .
C2 S1 C2 C3 -95.3(3) 24 .
Co2 S1 C2 C3 168.5(3) . .
C2 S1 C2 C1 92.3(3) 24 .
Co2 S1 C2 C1 -3.9(3) . .
C1 C2 C3 C4 -0.1(6) . .
S1 C2 C3 C4 -172.3(3) . .
C2 C3 C4 C5 -2.3(7) . .
C2 C3 C4 C7 177.7(4) . .
C3 C4 C5 C6 1.5(7) . .
C7 C4 C5 C6 -178.5(4) . .
C4 C5 C6 C1 1.8(6) . .
C4 C5 C6 S2 175.3(3) . .
O1 C1 C6 C5 175.3(3) . .
C2 C1 C6 C5 -4.0(5) . .
O1 C1 C6 S2 1.6(4) . .
C2 C1 C6 S2 -177.7(2) . .
C6 S2 C6 C5 96.1(3) 19_556 .
Co1 S2 C6 C5 -169.4(3) . .
C6 S2 C6 C1 -90.2(3) 19_556 .
Co1 S2 C6 C1 4.3(3) . .
C3 C4 C7 C9 114.9(6) . .
C5 C4 C7 C9 -65.1(7) . .
C3 C4 C7 C8 -13.6(7) . .
C5 C4 C7 C8 166.4(5) . .
C3 C4 C7 C10 -128.4(5) . .
C5 C4 C7 C10 51.6(6) . .
Co2 O2 C11 O3 -10.7(5) . .
Co2 O2 C11 C12 168.51(19) . .
Co1 O3 C11 O2 6.9(5) . .
Co1 O3 C11 C12 -172.31(19) . .
C12 N1 C12 C13 -1.2(6) 23 .
C12 N1 C12 C11 176.7(2) 23 .
O2 C11 C12 N1 -172.3(3) . .
O3 C11 C12 N1 7.0(4) . .
O2 C11 C12 C13 5.6(5) . .
O3 C11 C12 C13 -175.1(3) . .
N1 C12 C13 C14 1.1(6) . .
C11 C12 C13 C14 -176.6(4) . .
C12 C13 C14 C13 -1.1(9) . 23

loop_
_platon_squeeze_void_nr
_platon_squeeze_void_average_x
_platon_squeeze_void_average_y
_platon_squeeze_void_average_z
_platon_squeeze_void_volume
_platon_squeeze_void_count_electrons
_platon_squeeze_void_content
1 -0.098 -0.047 -0.055 10313 3526 ' '
